data_2016937
loop_
_publ_author_name
'Trilleras, Jorge'
'Quiroga, Jairo'
'Cobo, Justo'
'Glidewell, Christopher'

_publ_section_title
;
 2-Amino-4-chloro-5-formyl-6-[methyl(2-methylphenyl)amino]pyrimidine
 and
 2-amino-4-chloro-5-formyl-6-[(2-methoxyphenyl)methylamino]pyrimidine
 are isostructural and form hydrogen-bonded sheets of <i>R</i>~2~^2^(8)
 and <i>R</i>~6~^6^(32) rings
;
_journal_coeditor_code SK3279
_journal_issue 1
_journal_name_full 'Acta Crystallographica Section C'
_journal_page_first o11
_journal_page_last o14
_journal_paper_doi 10.1107/S0108270108040481
_journal_volume 65
_journal_year 2009
_chemical_formula_iupac 'C13 H13 Cl N4 O2'
_chemical_formula_moiety 'C13 H13 Cl N4 O2'
_chemical_formula_sum 'C13 H13 Cl N4 O2'
_chemical_formula_weight 292.72
_chemical_name_systematic
;
2-amino-4-chloro-5-formyl-6-[(2-methoxyphenyl)methylamino]pyrimidine,
;
_space_group_IT_number 14
_symmetry_cell_setting monoclinic
_symmetry_space_group_name_Hall '-P 2yn'
_symmetry_space_group_name_H-M 'P 1 21/n 1'
_atom_sites_solution_hydrogens geom
_atom_sites_solution_primary direct
_atom_sites_solution_secondary difmap
_cell_angle_alpha 90.00
_cell_angle_beta 111.13(3)
_cell_angle_gamma 90.00
_cell_formula_units_Z 4
_cell_length_a 11.301(4)
_cell_length_b 8.642(3)
_cell_length_c 14.568(5)
_cell_measurement_reflns_used 3028
_cell_measurement_temperature 120(2)
_cell_measurement_theta_max 27.50
_cell_measurement_theta_min 5.08
_cell_volume 1327.1(8)
_computing_cell_refinement 'DIRAX/LSQ (Duisenberg <i>et al.</i>,  2000)'
_computing_data_collection 'COLLECT (Hooft, 1999)'
_computing_data_reduction 'EVALCCD (Duisenberg <i>et al.</i>,  2003)'
_computing_molecular_graphics 'PLATON (Spek, 2003)'
_computing_publication_material 'SHELXL97 and PRPKAPPA (Ferguson, 1999)'
_computing_structure_refinement 'OSCAIL (McArdle, 2003) and SHELXL97 (Sheldrick, 2008)'
_computing_structure_solution 'Sir2004 (Burla <i>et al.</i>,  2005)'
_diffrn_ambient_temperature 120(2)
_diffrn_detector_area_resol_mean 9.091
_diffrn_measured_fraction_theta_full 0.993
_diffrn_measured_fraction_theta_max 0.993
_diffrn_measurement_device_type 'Bruker--Nonius KappaCCD'
_diffrn_measurement_method '\f & \w scans'
_diffrn_radiation_monochromator graphite
_diffrn_radiation_source 'Bruker-Nonius FR591 rotating anode'
_diffrn_radiation_type 'Mo K\a'
_diffrn_radiation_wavelength 0.71073
_diffrn_reflns_av_R_equivalents 0.1033
_diffrn_reflns_av_sigmaI/netI 0.0728
_diffrn_reflns_limit_h_max 14
_diffrn_reflns_limit_h_min -14
_diffrn_reflns_limit_k_max 11
_diffrn_reflns_limit_k_min -11
_diffrn_reflns_limit_l_max 18
_diffrn_reflns_limit_l_min -17
_diffrn_reflns_number 18363
_diffrn_reflns_theta_full 27.50
_diffrn_reflns_theta_max 27.50
_diffrn_reflns_theta_min 5.08
_diffrn_standards_decay_% 0
_diffrn_standards_number 0
_exptl_absorpt_coefficient_mu 0.295
_exptl_absorpt_correction_T_max 0.971
_exptl_absorpt_correction_T_min 0.939
_exptl_absorpt_correction_type multi-scan
_exptl_absorpt_process_details '(SADABS; Sheldrick, 2003)'
_exptl_crystal_colour yellow
_exptl_crystal_density_diffrn 1.465
_exptl_crystal_density_method 'not measured'
_exptl_crystal_description block
_exptl_crystal_F_000 608
_exptl_crystal_size_max 0.27
_exptl_crystal_size_mid 0.15
_exptl_crystal_size_min 0.10
_refine_diff_density_max 0.523
_refine_diff_density_min -0.427
_refine_ls_extinction_method none
_refine_ls_goodness_of_fit_ref 1.108
_refine_ls_hydrogen_treatment constr
_refine_ls_matrix_type full
_refine_ls_number_parameters 183
_refine_ls_number_reflns 3028
_refine_ls_number_restraints 0
_refine_ls_restrained_S_all 1.108
_refine_ls_R_factor_all 0.1079
_refine_ls_R_factor_gt 0.0609
_refine_ls_shift/su_max 0.001
_refine_ls_shift/su_mean 0.000
_refine_ls_structure_factor_coef Fsqd
_refine_ls_weighting_details 'w=1/[\s^2^(Fo^2^)+(0.0331P)^2^+2.2466P] where P=(Fo^2^+2Fc^2^)/3'
_refine_ls_weighting_scheme calc
_refine_ls_wR_factor_gt 0.1217
_refine_ls_wR_factor_ref 0.1428
_reflns_number_gt 2010
_reflns_number_total 3028
_reflns_threshold_expression I>2\s(I)
_cod_data_source_file sk3279.cif
_cod_data_source_block II
_cod_original_sg_symbol_H-M 'P 21/n'
_cod_database_code 2016937
_cod_database_fobs_code 2016937

loop_
_symmetry_equiv_pos_as_xyz
'x, y, z'
'-x+1/2, y+1/2, -z+1/2'
'-x, -y, -z'
'x-1/2, -y-1/2, z-1/2'

loop_
_atom_site_type_symbol
_atom_site_label
_atom_site_fract_x
_atom_site_fract_y
_atom_site_fract_z
_atom_site_U_iso_or_equiv
_atom_site_adp_type
_atom_site_calc_flag
_atom_site_refinement_flags
_atom_site_occupancy
_atom_site_disorder_assembly
_atom_site_disorder_group
Cl Cl4 0.29508(7) 0.19761(9) 0.66058(5) 0.0241(2) Uani d . 1 . .
O O51 0.3466(2) 0.5266(3) 0.66721(16) 0.0321(6) Uani d . 1 . .
O O62 0.2775(2) 0.4567(3) 0.35443(16) 0.0278(5) Uani d . 1 . .
N N1 0.0035(2) 0.3539(3) 0.38243(18) 0.0209(6) Uani d . 1 . .
N N2 -0.0827(3) 0.1147(3) 0.37770(19) 0.0278(6) Uani d . 1 . .
H H21 -0.1363 0.1346 0.3180 0.033 Uiso d R 1 . .
H H22 -0.0845 0.0245 0.4053 0.033 Uiso d R 1 . .
N N3 0.0973(2) 0.1654(3) 0.50714(17) 0.0201(6) Uani d . 1 . .
N N61 0.0854(2) 0.5970(3) 0.38828(17) 0.0200(6) Uani d . 1 . .
C C2 0.0078(3) 0.2147(4) 0.4235(2) 0.0220(7) Uani d . 1 . .
C C4 0.1823(3) 0.2694(4) 0.5542(2) 0.0190(6) Uani d . 1 . .
C C5 0.1841(3) 0.4226(3) 0.5264(2) 0.0195(6) Uani d . 1 . .
C C6 0.0915(3) 0.4556(3) 0.4320(2) 0.0192(6) Uani d . 1 . .
C C51 0.2564(3) 0.5449(4) 0.5920(2) 0.0207(6) Uani d . 1 . .
H H51 0.2300 0.6484 0.5738 0.025 Uiso calc R 1 . .
C C61 0.1985(3) 0.6808(4) 0.3990(2) 0.0216(6) Uani d . 1 . .
C C62 0.2965(3) 0.6083(4) 0.3790(2) 0.0233(7) Uani d . 1 . .
C C63 0.4026(3) 0.6926(4) 0.3836(2) 0.0291(7) Uani d . 1 . .
H H63 0.4708 0.6435 0.3715 0.035 Uiso calc R 1 . .
C C64 0.4090(3) 0.8477(4) 0.4057(2) 0.0329(8) Uani d . 1 . .
H H64 0.4814 0.9056 0.4080 0.039 Uiso calc R 1 . .
C C65 0.3121(3) 0.9202(4) 0.4247(2) 0.0332(8) Uani d . 1 . .
H H65 0.3179 1.0274 0.4402 0.040 Uiso calc R 1 . .
C C66 0.2063(3) 0.8368(4) 0.4212(2) 0.0262(7) Uani d . 1 . .
H H66 0.1390 0.8867 0.4341 0.031 Uiso calc R 1 . .
C C67 -0.0184(3) 0.6270(4) 0.2956(2) 0.0240(7) Uani d . 1 . .
H H671 0.0002 0.5782 0.2416 0.036 Uiso calc R 1 . .
H H672 -0.0280 0.7389 0.2844 0.036 Uiso calc R 1 . .
H H673 -0.0973 0.5840 0.2985 0.036 Uiso calc R 1 . .
C C68 0.3775(3) 0.3746(4) 0.3389(3) 0.0337(8) Uani d . 1 . .
H H681 0.3985 0.4248 0.2864 0.051 Uiso calc R 1 . .
H H682 0.3507 0.2678 0.3198 0.051 Uiso calc R 1 . .
H H683 0.4523 0.3744 0.3998 0.051 Uiso calc R 1 . .

loop_
_atom_site_aniso_label
_atom_site_aniso_U_11
_atom_site_aniso_U_22
_atom_site_aniso_U_33
_atom_site_aniso_U_12
_atom_site_aniso_U_13
_atom_site_aniso_U_23
Cl4 0.0249(4) 0.0228(4) 0.0192(4) 0.0006(3) 0.0013(3) 0.0023(3)
O51 0.0321(13) 0.0264(13) 0.0283(12) -0.0041(10) -0.0004(10) -0.0012(10)
O62 0.0305(12) 0.0250(12) 0.0334(13) -0.0005(10) 0.0181(10) -0.0061(10)
N1 0.0257(14) 0.0181(13) 0.0170(12) -0.0019(11) 0.0054(11) 0.0007(10)
N2 0.0332(15) 0.0217(14) 0.0194(13) -0.0063(12) -0.0015(11) 0.0052(11)
N3 0.0239(13) 0.0184(13) 0.0170(12) -0.0024(11) 0.0060(10) -0.0001(10)
N61 0.0208(13) 0.0194(13) 0.0193(13) -0.0009(11) 0.0066(10) 0.0025(10)
C2 0.0265(16) 0.0210(16) 0.0182(14) -0.0018(13) 0.0075(12) 0.0008(12)
C4 0.0195(14) 0.0218(16) 0.0147(13) 0.0019(12) 0.0049(11) 0.0007(11)
C5 0.0212(15) 0.0202(16) 0.0174(14) -0.0021(12) 0.0074(12) -0.0008(12)
C6 0.0209(15) 0.0196(15) 0.0199(15) 0.0011(12) 0.0108(12) 0.0010(12)
C51 0.0227(15) 0.0212(16) 0.0208(15) -0.0029(13) 0.0109(13) 0.0010(12)
C61 0.0240(15) 0.0230(16) 0.0195(15) -0.0030(13) 0.0099(12) 0.0012(12)
C62 0.0264(16) 0.0247(17) 0.0185(14) -0.0022(14) 0.0078(13) 0.0004(13)
C63 0.0239(16) 0.0367(19) 0.0277(17) -0.0025(15) 0.0107(13) 0.0000(15)
C64 0.0322(19) 0.035(2) 0.0314(18) -0.0133(16) 0.0118(15) -0.0004(15)
C65 0.040(2) 0.0245(18) 0.0307(18) -0.0068(16) 0.0078(16) 0.0010(14)
C66 0.0310(17) 0.0235(18) 0.0261(16) -0.0024(14) 0.0126(14) 0.0011(13)
C67 0.0263(16) 0.0225(16) 0.0228(16) -0.0011(13) 0.0081(13) 0.0045(13)
C68 0.0337(19) 0.035(2) 0.0366(19) 0.0052(16) 0.0173(16) -0.0061(16)

loop_
_atom_type_symbol
_atom_type_description
_atom_type_scat_dispersion_real
_atom_type_scat_dispersion_imag
_atom_type_scat_source
C C 0.0033 0.0016 'International Tables Vol C Tables 4.2.6.8 and 6.1.1.4'
H H 0.0000 0.0000 'International Tables Vol C Tables 4.2.6.8 and 6.1.1.4'
Cl Cl 0.1484 0.1585 'International Tables Vol C Tables 4.2.6.8 and 6.1.1.4'
N N 0.0061 0.0033 'International Tables Vol C Tables 4.2.6.8 and 6.1.1.4'
O O 0.0106 0.0060 'International Tables Vol C Tables 4.2.6.8 and 6.1.1.4'

loop_
_geom_angle_atom_site_label_1
_geom_angle_atom_site_label_2
_geom_angle_atom_site_label_3
_geom_angle_site_symmetry_1
_geom_angle_site_symmetry_3
_geom_angle
_geom_angle_publ_flag
C62 O62 C68 . . 117.8(3) ?
C6 N1 C2 . . 116.9(3) ?
C2 N2 H21 . . 120.2 ?
C2 N2 H22 . . 119.3 ?
H21 N2 H22 . . 120.3 ?
C4 N3 C2 . . 115.3(3) ?
C6 N61 C61 . . 120.6(3) ?
C6 N61 C67 . . 118.6(3) ?
C61 N61 C67 . . 113.6(2) ?
N2 C2 N1 . . 117.8(3) ?
N2 C2 N3 . . 116.3(3) ?
N1 C2 N3 . . 125.9(3) ?
N3 C4 C5 . . 125.8(3) ?
N3 C4 Cl4 . . 112.8(2) ?
C5 C4 Cl4 . . 121.4(2) ?
C4 C5 C6 . . 112.9(3) ?
C4 C5 C51 . . 124.2(3) ?
C6 C5 C51 . . 122.0(3) ?
N1 C6 N61 . . 115.8(3) ?
N1 C6 C5 . . 122.6(3) ?
N61 C6 C5 . . 121.6(3) ?
O51 C51 C5 . . 126.1(3) ?
O51 C51 H51 . . 116.9 ?
C5 C51 H51 . . 116.9 ?
C66 C61 C62 . . 120.0(3) ?
C66 C61 N61 . . 120.0(3) ?
C62 C61 N61 . . 119.8(3) ?
O62 C62 C63 . . 125.1(3) ?
O62 C62 C61 . . 115.3(3) ?
C63 C62 C61 . . 119.6(3) ?
C64 C63 C62 . . 119.8(3) ?
C64 C63 H63 . . 120.1 ?
C62 C63 H63 . . 120.1 ?
C65 C64 C63 . . 120.9(3) ?
C65 C64 H64 . . 119.5 ?
C63 C64 H64 . . 119.5 ?
C64 C65 C66 . . 119.8(3) ?
C64 C65 H65 . . 120.1 ?
C66 C65 H65 . . 120.1 ?
C65 C66 C61 . . 119.9(3) ?
C65 C66 H66 . . 120.0 ?
C61 C66 H66 . . 120.0 ?
N61 C67 H671 . . 109.5 ?
N61 C67 H672 . . 109.5 ?
H671 C67 H672 . . 109.5 ?
N61 C67 H673 . . 109.5 ?
H671 C67 H673 . . 109.5 ?
H672 C67 H673 . . 109.5 ?
O62 C68 H681 . . 109.5 ?
O62 C68 H682 . . 109.5 ?
H681 C68 H682 . . 109.5 ?
O62 C68 H683 . . 109.5 ?
H681 C68 H683 . . 109.5 ?
H682 C68 H683 . . 109.5 ?

loop_
_geom_bond_atom_site_label_1
_geom_bond_atom_site_label_2
_geom_bond_site_symmetry_2
_geom_bond_distance
_geom_bond_publ_flag
Cl4 C4 . 1.728(3) ?
O51 C51 . 1.208(4) ?
O62 C62 . 1.355(4) ?
O62 C68 . 1.420(4) ?
N1 C6 . 1.328(4) ?
N1 C2 . 1.336(4) ?
N2 C2 . 1.322(4) ?
N2 H21 . 0.8800 ?
N2 H22 . 0.8800 ?
N3 C4 . 1.314(4) ?
N3 C2 . 1.342(4) ?
N61 C6 . 1.369(4) ?
N61 C61 . 1.428(4) ?
N61 C67 . 1.458(4) ?
C4 C5 . 1.387(4) ?
C5 C6 . 1.425(4) ?
C5 C51 . 1.461(4) ?
C51 H51 . 0.9500 ?
C61 C66 . 1.382(5) ?
C61 C62 . 1.392(4) ?
C62 C63 . 1.383(4) ?
C63 C64 . 1.375(5) ?
C63 H63 . 0.9500 ?
C64 C65 . 1.373(5) ?
C64 H64 . 0.9500 ?
C65 C66 . 1.381(5) ?
C65 H65 . 0.9500 ?
C66 H66 . 0.9500 ?
C67 H671 . 0.9800 ?
C67 H672 . 0.9800 ?
C67 H673 . 0.9800 ?
C68 H681 . 0.9800 ?
C68 H682 . 0.9800 ?
C68 H683 . 0.9800 ?

loop_
_geom_hbond_atom_site_label_D
_geom_hbond_atom_site_label_H
_geom_hbond_atom_site_label_A
_geom_hbond_site_symmetry_A
_geom_hbond_distance_DH
_geom_hbond_distance_HA
_geom_hbond_distance_DA
_geom_hbond_angle_DHA
_geom_hbond_publ_flag
N2 H21 O51 4_565 0.88 2.55 3.125(4) 124 no
N2 H21 Cl4 4_565 0.88 2.58 3.375(3) 150 no
N2 H22 N3 3_556 0.88 2.12 2.983(4) 168 no

loop_
_geom_torsion_atom_site_label_1
_geom_torsion_atom_site_label_2
_geom_torsion_atom_site_label_3
_geom_torsion_atom_site_label_4
_geom_torsion_site_symmetry_1
_geom_torsion_site_symmetry_2
_geom_torsion_site_symmetry_3
_geom_torsion_site_symmetry_4
_geom_torsion
_geom_torsion_publ_flag
C6 N1 C2 N2 . . . . 176.6(3) ?
C6 N1 C2 N3 . . . . -4.3(5) ?
C4 N3 C2 N2 . . . . -176.4(3) ?
C4 N3 C2 N1 . . . . 4.6(4) ?
C2 N3 C4 C5 . . . . 2.0(4) ?
C2 N3 C4 Cl4 . . . . -179.5(2) ?
N3 C4 C5 C6 . . . . -7.6(4) ?
Cl4 C4 C5 C6 . . . . 174.1(2) ?
N3 C4 C5 C51 . . . . 162.2(3) ?
Cl4 C4 C5 C51 . . . . -16.1(4) ?
C2 N1 C6 N61 . . . . 179.8(3) ?
C2 N1 C6 C5 . . . . -2.3(4) ?
C61 N61 C6 N1 . . . . -145.5(3) ?
C67 N61 C6 N1 . . . . 3.1(4) ?
C61 N61 C6 C5 . . . . 36.6(4) ?
C67 N61 C6 C5 . . . . -174.8(3) ?
C4 C5 C6 N1 . . . . 7.6(4) ?
C51 C5 C6 N1 . . . . -162.4(3) ?
C4 C5 C6 N61 . . . . -174.6(3) ?
C51 C5 C6 N61 . . . . 15.4(4) ?
C4 C5 C51 O51 . . . . 20.8(5) ?
C6 C5 C51 O51 . . . . -170.3(3) ?
C6 N61 C61 C66 . . . . -134.2(3) ?
C67 N61 C61 C66 . . . . 75.8(3) ?
C6 N61 C61 C62 . . . . 51.2(4) ?
C67 N61 C61 C62 . . . . -98.8(3) ?
C68 O62 C62 C63 . . . . 4.7(4) ?
C68 O62 C62 C61 . . . . -176.3(3) ?
C66 C61 C62 O62 . . . . -177.6(3) ?
N61 C61 C62 O62 . . . . -3.0(4) ?
C66 C61 C62 C63 . . . . 1.4(4) ?
N61 C61 C62 C63 . . . . 176.0(3) ?
O62 C62 C63 C64 . . . . 177.5(3) ?
C61 C62 C63 C64 . . . . -1.4(5) ?
C62 C63 C64 C65 . . . . 0.9(5) ?
C63 C64 C65 C66 . . . . -0.3(5) ?
C64 C65 C66 C61 . . . . 0.2(5) ?
C62 C61 C66 C65 . . . . -0.8(5) ?
N61 C61 C66 C65 . . . . -175.4(3) ?

loop_
_cod_related_entry_id
_cod_related_entry_database
_cod_related_entry_code
1 ChemSpider 30654141
